data_2241208
loop_
_publ_author_name
'Baruah, Sukanya'
'Islam, Zinnatara'
'Karmakar, Sanjib'
'Das, Birinchi Kumar'

_publ_section_title
;
 Crystal structure of
 tetrakis(\m-caproato-\k^2^<i>O</i>:<i>O</i>')bis[(4-cyanopyridine-\k<i>N</i>^1^)copper(II)]
;
_journal_issue 11
_journal_name_full 'Acta Crystallographica Section E'
_journal_page_first m195
_journal_page_last m196
_journal_paper_doi 10.1107/S2056989015019052
_journal_volume 71
_journal_year 2015
_chemical_formula_iupac '[Cu2 (C6 H11 O2)4 (C6 H4 N2)2]'
_chemical_formula_moiety 'C36 H52 Cu2 N4 O8'
_chemical_formula_sum 'C36 H52 Cu2 N4 O8'
_chemical_formula_weight 795.92
_chemical_name_common
;
Copper caproato 4-cyanopyridine
;
_chemical_name_systematic Tetrakis(\m-caproato-\k^2^<i>O</i>:<i>O</i>')bis[(4-cyanopyridine-\k<i>N</i>^1^)copper(II)]
_space_group_crystal_system monoclinic
_space_group_IT_number 14
_space_group_name_Hall '-P 2ybc'
_space_group_name_H-M_alt 'P 1 21/c 1'
_symmetry_space_group_name_Hall '-P 2ybc'
_symmetry_space_group_name_H-M 'P 1 21/c 1'
_atom_sites_solution_hydrogens geom
_atom_sites_solution_primary direct
_atom_sites_solution_secondary difmap
_audit_creation_method SHELXL-2012
_cell_angle_alpha 90.00
_cell_angle_beta 101.321(2)
_cell_angle_gamma 90
_cell_formula_units_Z 4
_cell_length_a 8.7740(4)
_cell_length_b 25.3083(11)
_cell_length_c 17.7893(8)
_cell_measurement_reflns_used 6882
_cell_measurement_temperature 100(2)
_cell_measurement_theta_max 28.2
_cell_measurement_theta_min 2.6
_cell_volume 3873.3(3)
_computing_cell_refinement
;
SAINT (Bruker, 2004)
;
_computing_data_collection
;
APEX2 (Bruker, 2004)
;
_computing_data_reduction
;
SAINT (Bruker, 2004)
;
_computing_molecular_graphics
;
ORTEP-3 for Windows (Farrugia, 2012) and Mercury (Macrae <i>et al.</i>,
2008)
;
_computing_publication_material
;
SHELXL2012/9 (Sheldrick, 2015)
;
_computing_structure_refinement
;
SHELXL-2012/9 (Sheldrick, 2015)
;
_computing_structure_solution
;
SHELXS-97 (Sheldrick, 2008)
;
_diffrn_ambient_temperature 100(2)
_diffrn_measured_fraction_theta_full 0.994
_diffrn_measured_fraction_theta_max 0.990
_diffrn_measurement_device_type 'Bruker SMART APEXII  CCD '
_diffrn_measurement_method '\w and \f scan'
_diffrn_radiation_source 'fine-focus sealed tube'
_diffrn_radiation_type MoK\a
_diffrn_radiation_wavelength 0.71073
_diffrn_reflns_av_R_equivalents 0.0317
_diffrn_reflns_limit_h_max 12
_diffrn_reflns_limit_h_min -12
_diffrn_reflns_limit_k_max 27
_diffrn_reflns_limit_k_min -35
_diffrn_reflns_limit_l_max 20
_diffrn_reflns_limit_l_min -25
_diffrn_reflns_number 29777
_diffrn_reflns_theta_full 25.242
_diffrn_reflns_theta_max 30.07
_diffrn_reflns_theta_min 2.34
_exptl_absorpt_coefficient_mu 1.151
_exptl_absorpt_correction_T_max 0.851
_exptl_absorpt_correction_T_min 0.780
_exptl_absorpt_correction_type multi-scan
_exptl_absorpt_process_details
;
(SADABS; Sheldrick, 1996)
;
_exptl_crystal_colour green
_exptl_crystal_density_diffrn 1.365
_exptl_crystal_description plate
_exptl_crystal_F_000 1672
_exptl_crystal_size_max 0.42
_exptl_crystal_size_mid 0.18
_exptl_crystal_size_min 0.14
_refine_diff_density_max 0.471
_refine_diff_density_min -0.404
_refine_ls_extinction_method none
_refine_ls_goodness_of_fit_ref 1.034
_refine_ls_hydrogen_treatment constr
_refine_ls_matrix_type full
_refine_ls_number_parameters 502
_refine_ls_number_reflns 11382
_refine_ls_number_restraints 155
_refine_ls_restrained_S_all 1.029
_refine_ls_R_factor_all 0.0507
_refine_ls_R_factor_gt 0.0351
_refine_ls_shift/su_max 0.002
_refine_ls_shift/su_mean 0.000
_refine_ls_structure_factor_coef Fsqd
_refine_ls_weighting_details
;
 w=1/[\s^2^(Fo^2^)+(0.0362P)^2^+1.0430P]
 where P=(Fo^2^+2Fc^2^)/3
;
_refine_ls_weighting_scheme calc
_refine_ls_wR_factor_gt 0.0788
_refine_ls_wR_factor_ref 0.0842
_reflns_number_gt 8952
_reflns_number_total 11382
_reflns_threshold_expression 'I > 2\s(I)'
_cod_data_source_file is5420sup1.cif
_cod_data_source_block I
_cod_database_code 2241208
_shelx_space_group_comment
;
The symmetry employed for this shelxl refinement is uniquely defined
by the following loop, which should always be used as a source of
symmetry information in preference to the above space-group names.
They are only intended as comments.
;
_shelxl_version_number .000002012

loop_
_space_group_symop_operation_xyz
'x, y, z'
'-x, y+1/2, -z+1/2'
'-x, -y, -z'
'x, -y-1/2, z-1/2'

loop_
_atom_site_type_symbol
_atom_site_label
_atom_site_fract_x
_atom_site_fract_y
_atom_site_fract_z
_atom_site_U_iso_or_equiv
_atom_site_adp_type
_atom_site_calc_flag
_atom_site_occupancy
_atom_site_disorder_assembly
_atom_site_disorder_group
C C1 0.60748(19) 0.30675(7) 0.58958(9) 0.0163(3) Uani d 1 . .
H H1 0.6381 0.2711 0.5851 0.020 Uiso calc 1 . .
C C2 0.6355(2) 0.34294(7) 0.53544(10) 0.0177(3) Uani d 1 . .
H H2 0.6834 0.3324 0.4943 0.021 Uiso calc 1 . .
C C3 0.59136(19) 0.39498(7) 0.54309(9) 0.0164(3) Uani d 1 . .
C C4 0.52020(19) 0.40919(7) 0.60344(9) 0.0166(3) Uani d 1 . .
H H4 0.4885 0.4446 0.6094 0.020 Uiso calc 1 . .
C C5 0.49707(19) 0.37039(7) 0.65427(9) 0.0155(3) Uani d 1 . .
H H5 0.4490 0.3798 0.6958 0.019 Uiso calc 1 . .
C C6 0.6159(2) 0.43498(8) 0.48848(10) 0.0223(4) Uani d 1 . .
C C7 0.24481(19) 0.10600(7) 0.89762(9) 0.0157(3) Uani d 1 . .
H H7 0.2710 0.0899 0.8536 0.019 Uiso calc 1 . .
C C8 0.16697(19) 0.07593(7) 0.94337(9) 0.0172(3) Uani d 1 . .
H H8 0.1395 0.0402 0.9312 0.021 Uiso calc 1 . .
C C9 0.13064(19) 0.10037(7) 1.00806(9) 0.0157(3) Uani d 1 . .
C C10 0.17279(19) 0.15263(7) 1.02468(9) 0.0152(3) Uani d 1 . .
H H10 0.1501 0.1696 1.0688 0.018 Uiso calc 1 . .
C C11 0.24889(18) 0.17907(7) 0.97479(9) 0.0143(3) Uani d 1 . .
H H11 0.2771 0.2150 0.9852 0.017 Uiso calc 1 . .
C C12 0.0483(2) 0.07087(7) 1.05751(10) 0.0202(4) Uani d 1 . .
C C13 0.48541(19) 0.30546(7) 0.88176(10) 0.0165(3) Uani d 1 . .
C C14 0.5101(2) 0.34881(7) 0.94087(10) 0.0217(4) Uani d 1 . .
H H14A 0.5642 0.3336 0.9902 0.026 Uiso calc 1 . .
H H14B 0.4069 0.3612 0.9482 0.026 Uiso calc 1 . .
C C15 0.6021(2) 0.39649(7) 0.92292(10) 0.0223(4) Uani d 1 . .
H H15A 0.6977 0.3843 0.9065 0.027 Uiso calc 1 . .
H H15B 0.5392 0.4165 0.8800 0.027 Uiso calc 1 . .
C C16 0.6459(2) 0.43256(7) 0.99196(10) 0.0220(4) Uani d 1 . .
H H16A 0.5497 0.4435 1.0090 0.026 Uiso calc 1 . .
H H16B 0.7098 0.4122 1.0343 0.026 Uiso calc 1 . .
C C17 0.7348(3) 0.48173(8) 0.97790(11) 0.0295(4) Uani d 1 . .
H H17A 0.8284 0.4712 0.9582 0.035 Uiso calc 1 . .
H H17B 0.6688 0.5035 0.9381 0.035 Uiso calc 1 . .
C C18 0.7842(3) 0.51469(8) 1.04962(11) 0.0332(5) Uani d 1 . .
H H18A 0.6923 0.5244 1.0703 0.050 Uiso calc 1 . .
H H18B 0.8363 0.5468 1.0370 0.050 Uiso calc 1 . .
H H18C 0.8558 0.4942 1.0880 0.050 Uiso calc 1 . .
C C19 0.70285(19) 0.19658(7) 0.81562(9) 0.0154(3) Uani d 1 . .
C C20 0.86267(19) 0.17169(7) 0.82889(10) 0.0176(3) Uani d 1 . .
H H20A 0.8726 0.1458 0.8713 0.021 Uiso calc 1 . .
H H20B 0.9427 0.1993 0.8439 0.021 Uiso calc 1 . .
C C21 0.8892(2) 0.14391(8) 0.75616(10) 0.0226(4) Uani d 1 . .
H H21A 0.8788 0.1702 0.7143 0.027 Uiso calc 1 . .
H H21B 0.9969 0.1302 0.7653 0.027 Uiso calc 1 . .
C C22 0.7773(2) 0.09835(8) 0.73012(11) 0.0253(4) Uani d 1 . .
H H22A 0.6694 0.1113 0.7254 0.030 Uiso calc 1 . .
H H22B 0.7903 0.0867 0.6786 0.030 Uiso calc 1 . .
C C23 0.8004(2) 0.05124(8) 0.78378(12) 0.0297(4) Uani d 1 . .
H H23A 0.7936 0.0633 0.8360 0.036 Uiso calc 1 . .
H H23B 0.9061 0.0368 0.7860 0.036 Uiso calc 1 . .
C C24 0.6826(3) 0.00750(10) 0.75984(13) 0.0411(6) Uani d 1 . .
H H24A 0.5784 0.0204 0.7624 0.062 Uiso calc 1 . .
H H24B 0.7083 -0.0227 0.7944 0.062 Uiso calc 1 . .
H H24C 0.6849 -0.0034 0.7072 0.062 Uiso calc 1 . .
C C25 0.15800(19) 0.27344(7) 0.74169(9) 0.0150(3) Uani d 1 . .
C C26 0.00487(19) 0.30213(7) 0.72607(10) 0.0174(3) Uani d 1 . .
H H26A -0.0743 0.2813 0.7458 0.021 Uiso calc 1 . .
H H26B -0.0310 0.3069 0.6702 0.021 Uiso calc 1 . .
C C27 0.0260(2) 0.35598(7) 0.76576(10) 0.0198(4) Uani d 1 . .
H H27A 0.0592 0.3505 0.8217 0.024 Uiso calc 1 . .
H H27B 0.1097 0.3755 0.7477 0.024 Uiso calc 1 . .
C C28 -0.12088(19) 0.38928(7) 0.75090(10) 0.0184(3) Uani d 1 . .
H H28A -0.2024 0.3710 0.7725 0.022 Uiso calc 1 . .
H H28B -0.1586 0.3926 0.6949 0.022 Uiso calc 1 . .
C C29 -0.0954(2) 0.44412(8) 0.78583(11) 0.0252(4) Uani d 1 . .
H H29A -0.0742 0.4409 0.8424 0.030 Uiso calc 1 . .
H H29B -0.0025 0.4600 0.7710 0.030 Uiso calc 1 . .
C C30 -0.2329(2) 0.48086(8) 0.76122(12) 0.0325(5) Uani d 1 . .
H H30A -0.2500 0.4863 0.7056 0.049 Uiso calc 1 . .
H H30B -0.2114 0.5149 0.7874 0.049 Uiso calc 1 . .
H H30C -0.3260 0.4651 0.7747 0.049 Uiso calc 1 . .
C C31 0.36022(19) 0.16115(7) 0.68197(10) 0.0166(3) Uani d 1 . .
C C32 0.2997(7) 0.1186(4) 0.6233(6) 0.0184(13) Uani d 0.725(5) A 1
H H32A 0.3523 0.0848 0.6405 0.022 Uiso calc 0.725(5) A 1
H H32B 0.3279 0.1282 0.5739 0.022 Uiso calc 0.725(5) A 1
C C33 0.1248(4) 0.11020(16) 0.6104(2) 0.0188(7) Uani d 0.725(5) A 1
H H33A 0.0965 0.1005 0.6598 0.023 Uiso calc 0.725(5) A 1
H H33B 0.0966 0.0802 0.5748 0.023 Uiso calc 0.725(5) A 1
C C34 0.0300(3) 0.15831(11) 0.57799(15) 0.0245(7) Uani d 0.725(5) A 1
H H34A -0.0800 0.1524 0.5814 0.029 Uiso calc 0.725(5) A 1
H H34B 0.0675 0.1894 0.6101 0.029 Uiso calc 0.725(5) A 1
C C35 0.0382(4) 0.17068(13) 0.49539(17) 0.0380(9) Uani d 0.725(5) A 1
H H35A 0.0119 0.1384 0.4642 0.046 Uiso calc 0.725(5) A 1
H H35B 0.1462 0.1806 0.4929 0.046 Uiso calc 0.725(5) A 1
C C36 -0.0707(9) 0.2152(2) 0.4604(3) 0.0436(13) Uani d 0.725(5) A 1
H H36A -0.1766 0.2074 0.4671 0.065 Uiso calc 0.725(5) A 1
H H36B -0.0695 0.2181 0.4055 0.065 Uiso calc 0.725(5) A 1
H H36C -0.0358 0.2486 0.4859 0.065 Uiso calc 0.725(5) A 1
C C32' 0.3276(19) 0.1158(10) 0.6250(17) 0.014(3) Uani d 0.275(5) A 2
H H32C 0.3859 0.1200 0.5830 0.016 Uiso calc 0.275(5) A 2
H H32D 0.3537 0.0813 0.6504 0.016 Uiso calc 0.275(5) A 2
C C33' 0.1558(13) 0.1214(4) 0.5961(6) 0.026(2) Uani d 0.275(5) A 2
H H33C 0.1033 0.1199 0.6405 0.031 Uiso calc 0.275(5) A 2
H H33D 0.1193 0.0907 0.5629 0.031 Uiso calc 0.275(5) A 2
C C34' 0.1052(8) 0.1717(3) 0.5512(4) 0.0249(17) Uani d 0.275(5) A 2
H H34C 0.1350 0.2023 0.5856 0.030 Uiso calc 0.275(5) A 2
H H34D 0.1632 0.1744 0.5089 0.030 Uiso calc 0.275(5) A 2
C C35' -0.0658(9) 0.1753(3) 0.5179(5) 0.040(2) Uani d 0.275(5) A 2
H H35C -0.0963 0.1461 0.4810 0.049 Uiso calc 0.275(5) A 2
H H35D -0.1257 0.1717 0.5593 0.049 Uiso calc 0.275(5) A 2
C C36' -0.103(2) 0.2273(5) 0.4779(9) 0.048(4) Uani d 0.275(5) A 2
H H36D -0.0707 0.2562 0.5143 0.073 Uiso calc 0.275(5) A 2
H H36E -0.2153 0.2296 0.4581 0.073 Uiso calc 0.275(5) A 2
H H36F -0.0477 0.2300 0.4353 0.073 Uiso calc 0.275(5) A 2
N N1 0.53919(15) 0.31990(6) 0.64800(8) 0.0139(3) Uani d 1 . .
N N2 0.28465(15) 0.15633(5) 0.91233(8) 0.0139(3) Uani d 1 . .
N N3 0.6346(2) 0.46784(7) 0.44711(10) 0.0327(4) Uani d 1 . .
N N4 -0.0195(2) 0.04841(7) 1.09612(9) 0.0286(4) Uani d 1 . .
O O1 0.49867(14) 0.31614(5) 0.81437(7) 0.0187(3) Uani d 1 . .
O O2 0.45038(14) 0.26065(5) 0.90499(7) 0.0188(3) Uani d 1 . .
O O3 0.67962(13) 0.23458(5) 0.76840(7) 0.0201(3) Uani d 1 . .
O O4 0.60184(13) 0.17736(5) 0.84962(7) 0.0174(2) Uani d 1 . .
O O5 0.25478(13) 0.28500(5) 0.69930(7) 0.0179(2) Uani d 1 . .
O O6 0.18508(13) 0.24217(5) 0.79778(7) 0.0189(3) Uani d 1 . .
O O7 0.42718(15) 0.20116(5) 0.66123(7) 0.0204(3) Uani d 1 . .
O O8 0.32866(14) 0.15394(5) 0.74747(7) 0.0183(3) Uani d 1 . .
Cu Cu1 0.47349(2) 0.26351(2) 0.72892(2) 0.01245(5) Uani d 1 . .
Cu Cu2 0.38502(2) 0.20385(2) 0.83178(2) 0.01225(5) Uani d 1 . .

loop_
_atom_site_aniso_label
_atom_site_aniso_U_11
_atom_site_aniso_U_22
_atom_site_aniso_U_33
_atom_site_aniso_U_12
_atom_site_aniso_U_13
_atom_site_aniso_U_23
C1 0.0175(8) 0.0161(8) 0.0153(8) 0.0002(6) 0.0037(6) 0.0009(6)
C2 0.0192(8) 0.0212(9) 0.0132(8) -0.0029(7) 0.0045(7) 0.0000(7)
C3 0.0146(8) 0.0197(9) 0.0137(8) -0.0047(6) -0.0004(6) 0.0043(7)
C4 0.0174(8) 0.0132(8) 0.0181(8) -0.0003(6) 0.0006(7) 0.0021(6)
C5 0.0143(8) 0.0169(8) 0.0151(8) -0.0002(6) 0.0024(6) 0.0006(6)
C6 0.0249(9) 0.0231(9) 0.0187(9) -0.0010(7) 0.0040(7) 0.0039(7)
C7 0.0185(8) 0.0143(8) 0.0137(8) 0.0000(6) 0.0023(6) 0.0012(6)
C8 0.0191(8) 0.0148(8) 0.0162(8) -0.0038(6) -0.0001(7) 0.0010(6)
C9 0.0141(8) 0.0186(8) 0.0140(8) -0.0020(6) 0.0019(6) 0.0038(6)
C10 0.0153(8) 0.0172(8) 0.0132(7) 0.0017(6) 0.0029(6) 0.0019(6)
C11 0.0141(7) 0.0127(8) 0.0158(8) -0.0009(6) 0.0023(6) 0.0010(6)
C12 0.0227(9) 0.0199(9) 0.0182(8) -0.0042(7) 0.0046(7) 0.0013(7)
C13 0.0169(8) 0.0165(8) 0.0164(8) -0.0008(6) 0.0043(7) -0.0003(6)
C14 0.0322(10) 0.0165(9) 0.0179(8) -0.0068(7) 0.0087(8) -0.0037(7)
C15 0.0325(10) 0.0156(8) 0.0204(9) -0.0055(7) 0.0090(8) -0.0035(7)
C16 0.0308(10) 0.0172(9) 0.0183(9) -0.0037(7) 0.0055(8) -0.0011(7)
C17 0.0466(12) 0.0206(10) 0.0233(10) -0.0119(9) 0.0113(9) -0.0036(8)
C18 0.0511(13) 0.0228(10) 0.0262(10) -0.0143(9) 0.0086(10) -0.0058(8)
C19 0.0150(8) 0.0144(8) 0.0158(8) -0.0002(6) 0.0007(6) -0.0014(6)
C20 0.0140(8) 0.0195(9) 0.0184(8) 0.0017(6) 0.0007(7) 0.0008(7)
C21 0.0223(9) 0.0238(9) 0.0226(9) 0.0058(7) 0.0064(7) 0.0019(8)
C22 0.0250(10) 0.0291(10) 0.0209(9) 0.0052(8) 0.0023(8) -0.0044(8)
C23 0.0316(11) 0.0275(11) 0.0303(11) -0.0058(9) 0.0067(9) -0.0024(9)
C24 0.0443(13) 0.0426(14) 0.0389(13) -0.0172(11) 0.0144(11) -0.0106(11)
C25 0.0139(8) 0.0133(8) 0.0176(8) -0.0014(6) 0.0026(6) -0.0003(6)
C26 0.0135(8) 0.0180(8) 0.0208(8) 0.0018(6) 0.0033(7) 0.0031(7)
C27 0.0164(8) 0.0202(9) 0.0217(9) 0.0028(7) 0.0012(7) 0.0003(7)
C28 0.0164(8) 0.0200(9) 0.0183(8) 0.0030(7) 0.0024(7) 0.0000(7)
C29 0.0246(9) 0.0238(10) 0.0269(10) 0.0030(8) 0.0040(8) -0.0046(8)
C30 0.0368(12) 0.0248(10) 0.0359(11) 0.0094(9) 0.0077(9) -0.0070(9)
C31 0.0176(8) 0.0152(8) 0.0176(8) 0.0013(6) 0.0048(7) -0.0020(7)
C32 0.021(3) 0.018(2) 0.0169(19) 0.002(2) 0.007(2) -0.0019(15)
C33 0.0200(16) 0.0190(17) 0.0170(16) -0.0056(12) 0.0023(12) -0.0026(12)
C34 0.0205(13) 0.0258(14) 0.0264(14) -0.0032(11) 0.0025(11) -0.0049(11)
C35 0.052(2) 0.0336(17) 0.0294(17) 0.0076(15) 0.0090(15) 0.0086(13)
C36 0.060(3) 0.027(3) 0.040(3) -0.001(2) 0.001(2) 0.003(2)
C32' 0.012(5) 0.012(5) 0.020(5) 0.002(4) 0.009(4) -0.005(4)
C33' 0.037(5) 0.020(4) 0.024(4) -0.015(3) 0.013(4) -0.010(3)
C34' 0.027(4) 0.024(3) 0.021(3) -0.004(3) -0.004(3) -0.002(3)
C35' 0.032(4) 0.038(4) 0.042(5) -0.010(4) -0.015(4) 0.004(4)
C36' 0.066(10) 0.031(7) 0.037(7) -0.003(6) -0.017(6) 0.008(6)
N1 0.0129(6) 0.0150(7) 0.0133(6) -0.0012(5) 0.0011(5) 0.0029(5)
N2 0.0129(6) 0.0142(7) 0.0139(6) 0.0001(5) 0.0011(5) 0.0024(5)
N3 0.0436(11) 0.0296(10) 0.0278(9) 0.0016(8) 0.0139(8) 0.0109(8)
N4 0.0367(9) 0.0242(9) 0.0283(9) -0.0082(7) 0.0144(8) -0.0001(7)
O1 0.0262(7) 0.0158(6) 0.0146(6) -0.0024(5) 0.0053(5) 0.0003(5)
O2 0.0260(6) 0.0155(6) 0.0160(6) -0.0053(5) 0.0066(5) -0.0012(5)
O3 0.0140(6) 0.0200(6) 0.0270(7) 0.0019(5) 0.0055(5) 0.0093(5)
O4 0.0161(6) 0.0194(6) 0.0170(6) 0.0019(5) 0.0044(5) 0.0040(5)
O5 0.0145(6) 0.0217(6) 0.0184(6) 0.0020(5) 0.0050(5) 0.0052(5)
O6 0.0156(6) 0.0184(6) 0.0238(6) 0.0021(5) 0.0066(5) 0.0076(5)
O7 0.0284(7) 0.0164(6) 0.0188(6) -0.0026(5) 0.0103(5) -0.0018(5)
O8 0.0236(6) 0.0170(6) 0.0144(6) -0.0035(5) 0.0039(5) -0.0006(5)
Cu1 0.01285(10) 0.01172(10) 0.01342(10) 0.00012(7) 0.00414(7) 0.00229(7)
Cu2 0.01339(10) 0.01170(10) 0.01211(10) -0.00084(7) 0.00359(7) 0.00147(7)

loop_
_atom_type_symbol
_atom_type_description
_atom_type_scat_dispersion_real
_atom_type_scat_dispersion_imag
_atom_type_scat_source
C C 0.0033 0.0016 'International Tables Vol C Tables 4.2.6.8 and 6.1.1.4'
H H 0.0000 0.0000 'International Tables Vol C Tables 4.2.6.8 and 6.1.1.4'
N N 0.0061 0.0033 'International Tables Vol C Tables 4.2.6.8 and 6.1.1.4'
O O 0.0106 0.0060 'International Tables Vol C Tables 4.2.6.8 and 6.1.1.4'
Cu Cu 0.3201 1.2651 'International Tables Vol C Tables 4.2.6.8 and 6.1.1.4'

loop_
_geom_angle_atom_site_label_1
_geom_angle_atom_site_label_2
_geom_angle_atom_site_label_3
_geom_angle
_geom_angle_publ_flag
N1 C1 C2 122.84(16) n
N1 C1 H1 118.6 n
C2 C1 H1 118.6 n
C1 C2 C3 117.95(15) n
C1 C2 H2 121.0 n
C3 C2 H2 121.0 n
C2 C3 C4 119.83(15) n
C2 C3 C6 121.12(15) n
C4 C3 C6 119.05(16) n
C5 C4 C3 117.96(16) n
C5 C4 H4 121.0 n
C3 C4 H4 121.0 n
N1 C5 C4 123.13(15) n
N1 C5 H5 118.4 n
C4 C5 H5 118.4 n
N3 C6 C3 177.7(2) n
N2 C7 C8 123.30(15) n
N2 C7 H7 118.3 n
C8 C7 H7 118.3 n
C7 C8 C9 117.27(16) n
C7 C8 H8 121.4 n
C9 C8 H8 121.4 n
C10 C9 C8 120.16(14) n
C10 C9 C12 120.30(15) n
C8 C9 C12 119.54(16) n
C11 C10 C9 117.76(15) n
C11 C10 H10 121.1 n
C9 C10 H10 121.1 n
N2 C11 C10 122.99(15) n
N2 C11 H11 118.5 n
C10 C11 H11 118.5 n
N4 C12 C9 178.4(2) n
O1 C13 O2 125.34(16) n
O1 C13 C14 118.83(15) n
O2 C13 C14 115.83(14) n
C13 C14 C15 116.17(14) n
C13 C14 H14A 108.2 n
C15 C14 H14A 108.2 n
C13 C14 H14B 108.2 n
C15 C14 H14B 108.2 n
H14A C14 H14B 107.4 n
C16 C15 C14 111.59(14) n
C16 C15 H15A 109.3 n
C14 C15 H15A 109.3 n
C16 C15 H15B 109.3 n
C14 C15 H15B 109.3 n
H15A C15 H15B 108.0 n
C17 C16 C15 114.64(14) n
C17 C16 H16A 108.6 n
C15 C16 H16A 108.6 n
C17 C16 H16B 108.6 n
C15 C16 H16B 108.6 n
H16A C16 H16B 107.6 n
C18 C17 C16 112.61(15) n
C18 C17 H17A 109.1 n
C16 C17 H17A 109.1 n
C18 C17 H17B 109.1 n
C16 C17 H17B 109.1 n
H17A C17 H17B 107.8 n
C17 C18 H18A 109.5 n
C17 C18 H18B 109.5 n
H18A C18 H18B 109.5 n
C17 C18 H18C 109.5 n
H18A C18 H18C 109.5 n
H18B C18 H18C 109.5 n
O4 C19 O3 124.93(15) n
O4 C19 C20 118.72(15) n
O3 C19 C20 116.30(14) n
C19 C20 C21 110.45(14) n
C19 C20 H20A 109.6 n
C21 C20 H20A 109.6 n
C19 C20 H20B 109.6 n
C21 C20 H20B 109.6 n
H20A C20 H20B 108.1 n
C22 C21 C20 114.11(14) n
C22 C21 H21A 108.7 n
C20 C21 H21A 108.7 n
C22 C21 H21B 108.7 n
C20 C21 H21B 108.7 n
H21A C21 H21B 107.6 n
C23 C22 C21 113.86(16) n
C23 C22 H22A 108.8 n
C21 C22 H22A 108.8 n
C23 C22 H22B 108.8 n
C21 C22 H22B 108.8 n
H22A C22 H22B 107.7 n
C22 C23 C24 113.41(18) n
C22 C23 H23A 108.9 n
C24 C23 H23A 108.9 n
C22 C23 H23B 108.9 n
C24 C23 H23B 108.9 n
H23A C23 H23B 107.7 n
C23 C24 H24A 109.5 n
C23 C24 H24B 109.5 n
H24A C24 H24B 109.5 n
C23 C24 H24C 109.5 n
H24A C24 H24C 109.5 n
H24B C24 H24C 109.5 n
O6 C25 O5 124.66(15) n
O6 C25 C26 118.20(14) n
O5 C25 C26 117.01(14) n
C25 C26 C27 108.79(14) n
C25 C26 H26A 109.9 n
C27 C26 H26A 109.9 n
C25 C26 H26B 109.9 n
C27 C26 H26B 109.9 n
H26A C26 H26B 108.3 n
C28 C27 C26 113.11(14) n
C28 C27 H27A 109.0 n
C26 C27 H27A 109.0 n
C28 C27 H27B 109.0 n
C26 C27 H27B 109.0 n
H27A C27 H27B 107.8 n
C27 C28 C29 112.59(15) n
C27 C28 H28A 109.1 n
C29 C28 H28A 109.1 n
C27 C28 H28B 109.1 n
C29 C28 H28B 109.1 n
H28A C28 H28B 107.8 n
C30 C29 C28 113.38(16) n
C30 C29 H29A 108.9 n
C28 C29 H29A 108.9 n
C30 C29 H29B 108.9 n
C28 C29 H29B 108.9 n
H29A C29 H29B 107.7 n
C29 C30 H30A 109.5 n
C29 C30 H30B 109.5 n
H30A C30 H30B 109.5 n
C29 C30 H30C 109.5 n
H30A C30 H30C 109.5 n
H30B C30 H30C 109.5 n
O7 C31 O8 125.79(16) n
O7 C31 C32' 116.6(14) n
O8 C31 C32' 117.4(14) n
O7 C31 C32 119.2(5) n
O8 C31 C32 114.9(5) n
C31 C32 C33 114.1(5) n
C31 C32 H32A 108.7 n
C33 C32 H32A 108.7 n
C31 C32 H32B 108.7 n
C33 C32 H32B 108.7 n
H32A C32 H32B 107.6 n
C32 C33 C34 113.9(5) n
C32 C33 H33A 108.8 n
C34 C33 H33A 108.8 n
C32 C33 H33B 108.8 n
C34 C33 H33B 108.8 n
H33A C33 H33B 107.7 n
C35 C34 C33 114.0(2) n
C35 C34 H34A 108.8 n
C33 C34 H34A 108.8 n
C35 C34 H34B 108.8 n
C33 C34 H34B 108.8 n
H34A C34 H34B 107.7 n
C34 C35 C36 113.7(3) n
C34 C35 H35A 108.8 n
C36 C35 H35A 108.8 n
C34 C35 H35B 108.8 n
C36 C35 H35B 108.8 n
H35A C35 H35B 107.7 n
C35 C36 H36A 109.5 n
C35 C36 H36B 109.5 n
H36A C36 H36B 109.5 n
C35 C36 H36C 109.5 n
H36A C36 H36C 109.5 n
H36B C36 H36C 109.5 n
C33' C32' C31 101.7(11) n
C33' C32' H32C 111.4 n
C31 C32' H32C 111.4 n
C33' C32' H32D 111.4 n
C31 C32' H32D 111.4 n
H32C C32' H32D 109.3 n
C32' C33' C34' 115.3(15) n
C32' C33' H33C 108.4 n
C34' C33' H33C 108.4 n
C32' C33' H33D 108.4 n
C34' C33' H33D 108.4 n
H33C C33' H33D 107.5 n
C35' C34' C33' 115.1(7) n
C35' C34' H34C 108.5 n
C33' C34' H34C 108.5 n
C35' C34' H34D 108.5 n
C33' C34' H34D 108.5 n
H34C C34' H34D 107.5 n
C36' C35' C34' 110.4(10) n
C36' C35' H35C 109.6 n
C34' C35' H35C 109.6 n
C36' C35' H35D 109.6 n
C34' C35' H35D 109.6 n
H35C C35' H35D 108.1 n
C35' C36' H36D 109.5 n
C35' C36' H36E 109.5 n
H36D C36' H36E 109.5 n
C35' C36' H36F 109.5 n
H36D C36' H36F 109.5 n
H36E C36' H36F 109.5 n
C1 N1 C5 118.29(14) n
C1 N1 Cu1 124.42(11) n
C5 N1 Cu1 117.09(10) n
C7 N2 C11 118.51(13) n
C7 N2 Cu2 121.41(10) n
C11 N2 Cu2 119.80(11) n
C13 O1 Cu1 124.38(11) n
C13 O2 Cu2 120.09(11) n
C19 O3 Cu1 122.75(10) n
C19 O4 Cu2 122.28(11) n
C25 O5 Cu1 120.44(11) n
C25 O6 Cu2 124.38(10) n
C31 O7 Cu1 120.94(11) n
C31 O8 Cu2 123.24(11) n
O3 Cu1 O5 171.42(5) n
O3 Cu1 O7 89.14(5) n
O5 Cu1 O7 89.11(5) n
O3 Cu1 O1 91.14(5) n
O5 Cu1 O1 88.61(5) n
O7 Cu1 O1 166.54(5) n
O3 Cu1 N1 97.85(5) n
O5 Cu1 N1 90.72(5) n
O7 Cu1 N1 99.76(5) n
O1 Cu1 N1 93.53(5) n
O3 Cu1 Cu2 84.98(3) n
O5 Cu1 Cu2 86.49(3) n
O7 Cu1 Cu2 84.91(3) n
O1 Cu1 Cu2 81.71(3) n
N1 Cu1 Cu2 174.54(4) n
O8 Cu2 O2 171.58(5) n
O8 Cu2 O4 89.69(5) n
O2 Cu2 O4 89.73(5) n
O8 Cu2 O6 90.38(5) n
O2 Cu2 O6 88.27(5) n
O4 Cu2 O6 166.72(5) n
O8 Cu2 N2 94.24(5) n
O2 Cu2 N2 94.09(5) n
O4 Cu2 N2 101.93(5) n
O6 Cu2 N2 91.31(5) n
O8 Cu2 Cu1 84.29(3) n
O2 Cu2 Cu1 87.29(3) n
O4 Cu2 Cu1 84.23(3) n
O6 Cu2 Cu1 82.56(3) n
N2 Cu2 Cu1 173.68(4) n

loop_
_geom_bond_atom_site_label_1
_geom_bond_atom_site_label_2
_geom_bond_distance
_geom_bond_publ_flag
C1 N1 1.340(2) n
C1 C2 1.385(2) n
C1 H1 0.9500 n
C2 C3 1.387(2) n
C2 H2 0.9500 n
C3 C4 1.391(2) n
C3 C6 1.448(2) n
C4 C5 1.377(2) n
C4 H4 0.9500 n
C5 N1 1.341(2) n
C5 H5 0.9500 n
C6 N3 1.143(2) n
C7 N2 1.333(2) n
C7 C8 1.388(2) n
C7 H7 0.9500 n
C8 C9 1.398(2) n
C8 H8 0.9500 n
C9 C10 1.389(2) n
C9 C12 1.450(2) n
C10 C11 1.383(2) n
C10 H10 0.9500 n
C11 N2 1.342(2) n
C11 H11 0.9500 n
C12 N4 1.144(2) n
C13 O1 1.2564(19) n
C13 O2 1.265(2) n
C13 C14 1.506(2) n
C14 C15 1.520(2) n
C14 H14A 0.9900 n
C14 H14B 0.9900 n
C15 C16 1.518(2) n
C15 H15A 0.9900 n
C15 H15B 0.9900 n
C16 C17 1.516(3) n
C16 H16A 0.9900 n
C16 H16B 0.9900 n
C17 C18 1.515(3) n
C17 H17A 0.9900 n
C17 H17B 0.9900 n
C18 H18A 0.9800 n
C18 H18B 0.9800 n
C18 H18C 0.9800 n
C19 O4 1.2641(19) n
C19 O3 1.267(2) n
C19 C20 1.513(2) n
C20 C21 1.530(2) n
C20 H20A 0.9900 n
C20 H20B 0.9900 n
C21 C22 1.526(3) n
C21 H21A 0.9900 n
C21 H21B 0.9900 n
C22 C23 1.516(3) n
C22 H22A 0.9900 n
C22 H22B 0.9900 n
C23 C24 1.517(3) n
C23 H23A 0.9900 n
C23 H23B 0.9900 n
C24 H24A 0.9800 n
C24 H24B 0.9800 n
C24 H24C 0.9800 n
C25 O6 1.259(2) n
C25 O5 1.2754(18) n
C25 C26 1.504(2) n
C26 C27 1.529(2) n
C26 H26A 0.9900 n
C26 H26B 0.9900 n
C27 C28 1.519(2) n
C27 H27A 0.9900 n
C27 H27B 0.9900 n
C28 C29 1.519(3) n
C28 H28A 0.9900 n
C28 H28B 0.9900 n
C29 C30 1.518(3) n
C29 H29A 0.9900 n
C29 H29B 0.9900 n
C30 H30A 0.9800 n
C30 H30B 0.9800 n
C30 H30C 0.9800 n
C31 O7 1.262(2) n
C31 O8 1.2627(19) n
C31 C32' 1.520(14) n
C31 C32 1.520(6) n
C32 C33 1.521(7) n
C32 H32A 0.9900 n
C32 H32B 0.9900 n
C33 C34 1.523(5) n
C33 H33A 0.9900 n
C33 H33B 0.9900 n
C34 C35 1.518(4) n
C34 H34A 0.9900 n
C34 H34B 0.9900 n
C35 C36 1.529(6) n
C35 H35A 0.9900 n
C35 H35B 0.9900 n
C36 H36A 0.9800 n
C36 H36B 0.9800 n
C36 H36C 0.9800 n
C32' C33' 1.500(13) n
C32' H32C 0.9900 n
C32' H32D 0.9900 n
C33' C34' 1.521(10) n
C33' H33C 0.9900 n
C33' H33D 0.9900 n
C34' C35' 1.504(9) n
C34' H34C 0.9900 n
C34' H34D 0.9900 n
C35' C36' 1.500(12) n
C35' H35C 0.9900 n
C35' H35D 0.9900 n
C36' H36D 0.9800 n
C36' H36E 0.9800 n
C36' H36F 0.9800 n
N1 Cu1 2.1833(13) n
N2 Cu2 2.1841(13) n
O1 Cu1 2.0006(12) n
O2 Cu2 1.9489(12) n
O3 Cu1 1.9497(12) n
O4 Cu2 1.9829(12) n
O5 Cu1 1.9643(12) n
O6 Cu2 1.9919(12) n
O7 Cu1 1.9781(12) n
O8 Cu2 1.9489(12) n

loop_
_geom_hbond_atom_site_label_D
_geom_hbond_atom_site_label_H
_geom_hbond_atom_site_label_A
_geom_hbond_site_symmetry_A
_geom_hbond_distance_DH
_geom_hbond_distance_HA
_geom_hbond_distance_DA
_geom_hbond_angle_DHA
_geom_hbond_publ_flag
C2 H2 O4 4_565 0.95 2.55 3.301(2) 137 y
C4 H4 N3 3_666 0.95 2.58 3.444(2) 151 y
C8 H8 N4 3_557 0.95 2.48 3.422(2) 169 y
C10 H10 O5 4_566 0.95 2.59 3.432(2) 148 y
C20 H20B O6 1_655 0.99 2.66 3.479(2) 141 y
C26 H26A O3 1_455 0.99 2.56 3.532(2) 167 y

loop_
_geom_torsion_atom_site_label_1
_geom_torsion_atom_site_label_2
_geom_torsion_atom_site_label_3
_geom_torsion_atom_site_label_4
_geom_torsion
N1 C1 C2 C3 0.5(3)
C1 C2 C3 C4 -0.6(3)
C1 C2 C3 C6 -179.60(16)
C2 C3 C4 C5 0.4(3)
C6 C3 C4 C5 179.51(16)
C3 C4 C5 N1 -0.3(3)
N2 C7 C8 C9 -0.4(3)
C7 C8 C9 C10 -0.3(2)
C7 C8 C9 C12 179.51(16)
C8 C9 C10 C11 0.8(2)
C12 C9 C10 C11 -178.94(16)
C9 C10 C11 N2 -0.8(3)
O1 C13 C14 C15 -20.5(2)
O2 C13 C14 C15 160.38(17)
C13 C14 C15 C16 -169.24(16)
C14 C15 C16 C17 -178.66(18)
C15 C16 C17 C18 -176.55(18)
O4 C19 C20 C21 111.20(17)
O3 C19 C20 C21 -66.5(2)
C19 C20 C21 C22 -62.4(2)
C20 C21 C22 C23 -68.0(2)
C21 C22 C23 C24 176.61(16)
O6 C25 C26 C27 93.78(18)
O5 C25 C26 C27 -82.38(18)
C25 C26 C27 C28 177.65(14)
C26 C27 C28 C29 -175.86(15)
C27 C28 C29 C30 170.86(16)
O7 C31 C32 C33 -118.7(8)
O8 C31 C32 C33 57.1(10)
C32' C31 C32 C33 165(13)
C31 C32 C33 C34 62.9(10)
C32 C33 C34 C35 70.1(5)
C33 C34 C35 C36 173.7(4)
O7 C31 C32' C33' -105.1(16)
O8 C31 C32' C33' 80(2)
C32 C31 C32' C33' 3(10)
C31 C32' C33' C34' 65(2)
C32' C33' C34' C35' 176.0(11)
C33' C34' C35' C36' 177.6(9)
C2 C1 N1 C5 -0.4(3)
C2 C1 N1 Cu1 174.28(13)
C4 C5 N1 C1 0.2(3)
C4 C5 N1 Cu1 -174.79(13)
C8 C7 N2 C11 0.5(3)
C8 C7 N2 Cu2 -173.47(13)
C10 C11 N2 C7 0.1(2)
C10 C11 N2 Cu2 174.20(13)
O2 C13 O1 Cu1 -2.0(2)
C14 C13 O1 Cu1 178.98(12)
O1 C13 O2 Cu2 -8.2(2)
C14 C13 O2 Cu2 170.82(12)
O4 C19 O3 Cu1 -9.1(2)
C20 C19 O3 Cu1 168.42(11)
O3 C19 O4 Cu2 1.3(2)
C20 C19 O4 Cu2 -176.17(11)
O6 C25 O5 Cu1 -10.5(2)
C26 C25 O5 Cu1 165.34(11)
O5 C25 O6 Cu2 -0.3(2)
C26 C25 O6 Cu2 -176.16(11)
O8 C31 O7 Cu1 -6.6(2)
C32' C31 O7 Cu1 178.9(8)
C32 C31 O7 Cu1 168.6(3)
O7 C31 O8 Cu2 -2.0(2)
C32' C31 O8 Cu2 172.4(8)
C32 C31 O8 Cu2 -177.4(3)

_cod_database_fobs_code 2241208
